data_4133920
loop_
_publ_author_name
'Jin, Shengfei'
'Dang, Hang T.'
'Haug, Graham C.'
'He, Ru'
'Nguyen, Viet D.'
'Nguyen, Vu T.'
'Arman, Hadi D.'
'Schanze, Kirk S.'
'Larionov, Oleg V.'

_publ_section_title
;
 Visible Light-Induced Borylation of C-O, C-N, and C-X Bonds.
;
_journal_issue 3
_journal_name_full 'Journal of the American Chemical Society'
_journal_page_first 1603
_journal_page_last 1613
_journal_paper_doi 10.1021/jacs.9b12519
_journal_volume 142
_journal_year 2020
_chemical_formula_moiety 'C18 H22 I N O4'
_chemical_formula_sum 'C18 H22 I N O4'
_chemical_formula_weight 443.26
_space_group_crystal_system monoclinic
_space_group_IT_number 14
_space_group_name_Hall '-P 2ybc'
_space_group_name_H-M_alt 'P 1 21/c 1'
_atom_sites_solution_hydrogens geom
_atom_sites_solution_primary dual
_audit_creation_date 2019-09-24
_audit_creation_method
;
Olex2 1.2
(compiled 2018.05.29 svn.r3508 for OlexSys, GUI svn.r5506)
;
_cell_angle_alpha 90
_cell_angle_beta 107.458(2)
_cell_angle_gamma 90
_cell_formula_units_Z 4
_cell_length_a 14.7645(4)
_cell_length_b 7.7901(2)
_cell_length_c 16.2371(4)
_cell_measurement_reflns_used 28664
_cell_measurement_temperature 100(2)
_cell_measurement_theta_max 28.9500
_cell_measurement_theta_min 2.5740
_cell_volume 1781.52(8)
_computing_cell_refinement 'CrysAlisPro 1.171.40.59a (Rigaku OD, 2019)'
_computing_data_collection 'CrysAlisPro 1.171.40.59a (Rigaku OD, 2019)'
_computing_data_reduction 'CrysAlisPro 1.171.40.59a (Rigaku OD, 2019)'
_computing_molecular_graphics 'Olex2 (Dolomanov et al., 2009)'
_computing_publication_material 'Olex2 (Dolomanov et al., 2009)'
_computing_structure_refinement 'ShelXL (Sheldrick, 2015)'
_computing_structure_solution 'ShelXT (Sheldrick, 2015)'
_diffrn_ambient_temperature 100(2)
_diffrn_detector 'CCD plate'
_diffrn_measured_fraction_theta_full 1.000
_diffrn_measured_fraction_theta_max 1.000
_diffrn_measurement_details
;
List of Runs (angles in degrees, time in seconds):

  # Type    Start    End  Width  t~exp~   \w     \q     \k     \f   Frames
--------------------------------------------------------------------------
  1  \w    -85.00  39.00   1.00    4.08    --    4.20 -23.00  91.00  124
  2  \w    -42.00  82.00   1.00    4.08    --   -7.70  23.00-103.00  124
  3  \w    -97.00  23.00   1.00    4.08    --   -7.70 -57.00-180.00  120
  4  \w    -97.00  18.00   1.00    4.08    --   -7.70 -38.00 -90.00  115
  5  \w    -38.00  82.00   1.00    4.08    --   -7.70  57.00 120.00  120
  6  \w    -38.00  82.00   1.00    4.08    --   -7.70  57.00 -60.00  120
  7  \w    -97.00  23.00   1.00    4.08    --   -7.70 -57.00   0.00  120
  8  \w    -38.00  82.00   1.00    4.08    --   -7.70  57.00   0.00  120
;
_diffrn_measurement_device 'four-circle diffractometer'
_diffrn_measurement_device_type 'XtaLAB AFC12 (RCD3): Kappa single'
_diffrn_measurement_method '\w scans'
_diffrn_orient_matrix_type 'CrysAlisPro convention (1999,Acta A55,543-557)'
_diffrn_orient_matrix_UB_11 0.0373614000
_diffrn_orient_matrix_UB_12 0.0041195000
_diffrn_orient_matrix_UB_13 -0.0190312000
_diffrn_orient_matrix_UB_21 0.0326957000
_diffrn_orient_matrix_UB_22 -0.0271158000
_diffrn_orient_matrix_UB_23 0.0394984000
_diffrn_orient_matrix_UB_31 -0.0084584000
_diffrn_orient_matrix_UB_32 -0.0868050000
_diffrn_orient_matrix_UB_33 -0.0132499000
_diffrn_radiation_monochromator mirror
_diffrn_radiation_probe x-ray
_diffrn_radiation_type MoK\a
_diffrn_radiation_wavelength 0.71073
_diffrn_reflns_av_R_equivalents 0.0540
_diffrn_reflns_av_unetI/netI 0.0196
_diffrn_reflns_Laue_measured_fraction_full 1.000
_diffrn_reflns_Laue_measured_fraction_max 1.000
_diffrn_reflns_limit_h_max 17
_diffrn_reflns_limit_h_min -17
_diffrn_reflns_limit_k_max 9
_diffrn_reflns_limit_k_min -9
_diffrn_reflns_limit_l_max 19
_diffrn_reflns_limit_l_min -19
_diffrn_reflns_number 46440
_diffrn_reflns_point_group_measured_fraction_full 1.000
_diffrn_reflns_point_group_measured_fraction_max 1.000
_diffrn_reflns_theta_full 25.242
_diffrn_reflns_theta_max 25.490
_diffrn_reflns_theta_min 2.593
_diffrn_source 'Rotating-anode X-ray tube'
_diffrn_source_type 'Rigaku (Mo) X-ray Source'
_exptl_absorpt_coefficient_mu 1.819
_exptl_absorpt_correction_T_max 1.00000
_exptl_absorpt_correction_T_min 0.90146
_exptl_absorpt_correction_type multi-scan
_exptl_absorpt_process_details
;
CrysAlisPro 1.171.40.59a (Rigaku Oxford Diffraction, 2019)
Empirical absorption correction using spherical harmonics,
 implemented in SCALE3 ABSPACK scaling algorithm.
;
_exptl_crystal_colour 'clear colourless'
_exptl_crystal_colour_lustre clear
_exptl_crystal_colour_primary colourless
_exptl_crystal_density_diffrn 1.653
_exptl_crystal_description plate
_exptl_crystal_F_000 888
_exptl_crystal_size_max 0.5
_exptl_crystal_size_mid 0.43
_exptl_crystal_size_min 0.33
_refine_diff_density_max 1.175
_refine_diff_density_min -1.018
_refine_diff_density_rms 0.113
_refine_ls_extinction_method none
_refine_ls_goodness_of_fit_ref 1.100
_refine_ls_hydrogen_treatment constr
_refine_ls_matrix_type full
_refine_ls_number_parameters 220
_refine_ls_number_reflns 3318
_refine_ls_number_restraints 0
_refine_ls_restrained_S_all 1.100
_refine_ls_R_factor_all 0.0338
_refine_ls_R_factor_gt 0.0336
_refine_ls_shift/su_max 0.001
_refine_ls_shift/su_mean 0.000
_refine_ls_structure_factor_coef Fsqd
_refine_ls_weighting_details 'w=1/[\s^2^(Fo^2^)+(0.0550P)^2^+4.5126P] where P=(Fo^2^+2Fc^2^)/3'
_refine_ls_weighting_scheme calc
_refine_ls_wR_factor_gt 0.0918
_refine_ls_wR_factor_ref 0.0920
_reflns_Friedel_coverage 0.000
_reflns_number_gt 3312
_reflns_number_total 3318
_reflns_threshold_expression 'I > 2\s(I)'
_cod_data_source_file cd1921c.cif
_cod_data_source_block cd1921c
_cod_depositor_comments 'Adding full bibliography for 4133912--4133933.cif.'
_cod_database_code 4133920
_shelx_shelxl_version_number 2016/6
_chemical_oxdiff_formula C17H22O2N1I
_chemical_oxdiff_usercomment 'Larianov NMR sample :)'
_shelx_space_group_comment
;
The symmetry employed for this shelxl refinement is uniquely defined
by the following loop, which should always be used as a source of
symmetry information in preference to the above space-group names.
They are only intended as comments.
;
_shelx_estimated_absorpt_t_max 0.585
_shelx_estimated_absorpt_t_min 0.463
_olex2_refinement_description
;
1. Fixed Uiso
 At 1.2 times of:
  All C(H) groups, All C(H,H) groups, All N(H) groups
 At 1.5 times of:
  All C(H,H,H) groups
2.a Secondary CH2 refined with riding coordinates:
 C9(H9A,H9B), C11(H11A,H11B), C12(H12A,H12B), C17(H17A,H17B), C14(H14A,H14B)
2.b Aromatic/amide H refined with riding coordinates:
 N1(H1), C3(H3), C5(H5)
2.c Idealised Me refined as rotating group:
 C10(H10A,H10B,H10C), C18(H18A,H18B,H18C), C16(H16A,H16B,H16C)
;
_olex2_exptl_crystal_mounting_method 'nylon loop'
_olex2_submission_special_instructions 'No special instructions were received'
_oxdiff_exptl_absorpt_empirical_details
;
Empirical correction (ABSPACK) includes:
- Absorption correction using spherical harmonics
- Frame scaling
;
_oxdiff_exptl_absorpt_empirical_full_max 1.132
_oxdiff_exptl_absorpt_empirical_full_min 0.902

loop_
_space_group_symop_operation_xyz
'x, y, z'
'-x, y+1/2, -z+1/2'
'-x, -y, -z'
'x, -y-1/2, z-1/2'

loop_
_atom_site_label
_atom_site_type_symbol
_atom_site_fract_x
_atom_site_fract_y
_atom_site_fract_z
_atom_site_U_iso_or_equiv
_atom_site_adp_type
_atom_site_occupancy
_atom_site_site_symmetry_order
_atom_site_calc_flag
_atom_site_refinement_flags_posn
I1 I 0.43570(2) 0.72064(3) 0.38933(2) 0.01328(11) Uani 1 1 d .
O2 O 0.70786(17) 0.1738(3) 0.51314(15) 0.0129(5) Uani 1 1 d .
O3 O 0.86601(17) -0.0146(3) 0.64304(15) 0.0172(5) Uani 1 1 d .
O4 O 0.98727(18) 0.1628(4) 0.64878(17) 0.0212(6) Uani 1 1 d .
O1 O 0.8772(2) 0.2106(4) 0.33673(19) 0.0245(7) Uani 1 1 d .
N1 N 0.7875(2) 0.4527(4) 0.29172(18) 0.0146(6) Uani 1 1 d .
H1 H 0.817419 0.493427 0.256518 0.017 Uiso 1 1 calc R
C2 C 0.6606(3) 0.6781(5) 0.2666(2) 0.0125(7) Uani 1 1 d .
C6 C 0.6792(2) 0.4352(4) 0.3665(2) 0.0125(7) Uani 1 1 d .
C4 C 0.5525(2) 0.6336(4) 0.3521(2) 0.0122(7) Uani 1 1 d .
C3 C 0.5816(3) 0.7267(5) 0.2913(2) 0.0133(7) Uani 1 1 d .
H3 H 0.546687 0.825816 0.266057 0.016 Uiso 1 1 calc R
C1 C 0.7074(2) 0.5306(4) 0.3054(2) 0.0112(7) Uani 1 1 d .
C9 C 0.6911(3) 0.7772(5) 0.1995(2) 0.0162(8) Uani 1 1 d .
H9A H 0.676770 0.900415 0.203780 0.019 Uiso 1 1 calc R
H9B H 0.760543 0.765283 0.211213 0.019 Uiso 1 1 calc R
C5 C 0.6005(2) 0.4862(5) 0.3902(2) 0.0122(7) Uani 1 1 d .
H5 H 0.579999 0.422553 0.431229 0.015 Uiso 1 1 calc R
C8 C 0.8136(3) 0.3062(5) 0.3393(2) 0.0156(8) Uani 1 1 d .
C7 C 0.7434(3) 0.2811(4) 0.3925(2) 0.0128(7) Uani 1 1 d .
C11 C 0.6894(3) 0.1094(5) 0.3656(2) 0.0161(7) Uani 1 1 d .
H11A H 0.631756 0.126493 0.315904 0.019 Uiso 1 1 calc R
H11B H 0.730426 0.022829 0.349929 0.019 Uiso 1 1 calc R
C15 C 0.9061(2) 0.0836(5) 0.6082(2) 0.0142(7) Uani 1 1 d .
C12 C 0.6631(3) 0.0539(5) 0.4459(2) 0.0181(8) Uani 1 1 d .
H12A H 0.593372 0.055954 0.434309 0.022 Uiso 1 1 calc R
H12B H 0.686193 -0.064015 0.463034 0.022 Uiso 1 1 calc R
C13 C 0.7860(3) 0.2541(4) 0.4924(2) 0.0118(7) Uani 1 1 d .
C17 C 0.8074(2) 0.4170(5) 0.5472(2) 0.0151(7) Uani 1 1 d .
H17A H 0.827970 0.383778 0.608879 0.018 Uiso 1 1 calc R
H17B H 0.748040 0.484118 0.536539 0.018 Uiso 1 1 calc R
C14 C 0.8725(3) 0.1307(5) 0.5139(2) 0.0159(7) Uani 1 1 d .
H14A H 0.854799 0.024809 0.478986 0.019 Uiso 1 1 calc R
H14B H 0.925185 0.186153 0.497845 0.019 Uiso 1 1 calc R
C10 C 0.6416(4) 0.7149(5) 0.1093(3) 0.0292(11) Uani 1 1 d .
H10A H 0.662473 0.783304 0.067750 0.044 Uiso 1 1 calc GR
H10B H 0.572766 0.726949 0.097390 0.044 Uiso 1 1 calc GR
H10C H 0.657313 0.593917 0.104265 0.044 Uiso 1 1 calc GR
C18 C 0.8837(3) 0.5326(6) 0.5300(3) 0.0258(9) Uani 1 1 d .
H18A H 0.866153 0.560643 0.468413 0.039 Uiso 1 1 calc GR
H18B H 0.944819 0.472535 0.547066 0.039 Uiso 1 1 calc GR
H18C H 0.888907 0.638612 0.563645 0.039 Uiso 1 1 calc GR
C16 C 1.0287(3) 0.1186(6) 0.7393(2) 0.0238(9) Uani 1 1 d .
H16A H 1.047382 -0.002547 0.744267 0.036 Uiso 1 1 calc GR
H16B H 0.981894 0.138292 0.770235 0.036 Uiso 1 1 calc GR
H16C H 1.084700 0.190344 0.764545 0.036 Uiso 1 1 calc GR

loop_
_atom_site_aniso_label
_atom_site_aniso_U_11
_atom_site_aniso_U_22
_atom_site_aniso_U_33
_atom_site_aniso_U_23
_atom_site_aniso_U_13
_atom_site_aniso_U_12
I1 0.01169(16) 0.01459(17) 0.01318(15) -0.00159(8) 0.00313(10) 0.00226(8)
O2 0.0124(12) 0.0157(12) 0.0121(11) -0.0006(10) 0.0060(9) 0.0000(10)
O3 0.0173(13) 0.0196(14) 0.0148(12) 0.0025(10) 0.0050(10) 0.0006(11)
O4 0.0145(13) 0.0239(14) 0.0237(14) 0.0028(12) 0.0033(10) -0.0006(12)
O1 0.0319(17) 0.0227(15) 0.0269(15) 0.0086(11) 0.0210(13) 0.0133(12)
N1 0.0169(15) 0.0152(16) 0.0153(14) 0.0036(12) 0.0104(12) -0.0012(12)
C2 0.0151(18) 0.0107(17) 0.0105(16) 0.0006(13) 0.0021(13) -0.0041(14)
C6 0.0165(17) 0.0116(17) 0.0082(15) -0.0001(13) 0.0022(13) 0.0008(14)
C4 0.0121(16) 0.0116(18) 0.0119(16) -0.0029(13) 0.0024(12) 0.0009(13)
C3 0.0142(18) 0.0118(17) 0.0103(17) 0.0002(13) -0.0016(13) -0.0007(14)
C1 0.0124(16) 0.0114(17) 0.0102(15) -0.0029(13) 0.0039(13) -0.0022(14)
C9 0.0159(19) 0.0141(18) 0.0195(19) 0.0048(14) 0.0066(15) -0.0010(14)
C5 0.0131(17) 0.0133(18) 0.0110(16) -0.0016(13) 0.0047(13) -0.0030(14)
C8 0.021(2) 0.0123(19) 0.0168(18) 0.0016(13) 0.0107(15) 0.0013(15)
C7 0.0159(18) 0.0116(18) 0.0135(17) 0.0009(13) 0.0083(14) 0.0003(14)
C11 0.0213(19) 0.0131(18) 0.0145(17) -0.0001(14) 0.0063(14) -0.0002(15)
C15 0.0111(17) 0.0135(18) 0.0193(18) -0.0013(14) 0.0067(14) 0.0035(14)
C12 0.025(2) 0.0150(19) 0.0151(17) -0.0015(14) 0.0077(15) -0.0059(15)
C13 0.0148(18) 0.0085(16) 0.0143(18) 0.0028(13) 0.0076(14) 0.0012(13)
C17 0.0140(17) 0.0173(19) 0.0139(16) -0.0016(14) 0.0039(13) 0.0005(15)
C14 0.0166(18) 0.015(2) 0.0185(17) 0.0032(14) 0.0085(14) 0.0056(15)
C10 0.053(3) 0.023(2) 0.015(2) -0.0002(15) 0.015(2) -0.015(2)
C18 0.026(2) 0.024(2) 0.027(2) -0.0025(17) 0.0073(17) -0.0086(18)
C16 0.0174(19) 0.028(2) 0.0223(19) -0.0051(16) 0.0003(15) 0.0042(17)

loop_
_atom_type_symbol
_atom_type_description
_atom_type_scat_dispersion_real
_atom_type_scat_dispersion_imag
_atom_type_scat_source
C C 0.0033 0.0016 'International Tables Vol C Tables 4.2.6.8 and 6.1.1.4'
H H 0.0000 0.0000 'International Tables Vol C Tables 4.2.6.8 and 6.1.1.4'
N N 0.0061 0.0033 'International Tables Vol C Tables 4.2.6.8 and 6.1.1.4'
O O 0.0106 0.0060 'International Tables Vol C Tables 4.2.6.8 and 6.1.1.4'
I I -0.4742 1.8119 'International Tables Vol C Tables 4.2.6.8 and 6.1.1.4'

loop_
_geom_angle_atom_site_label_1
_geom_angle_atom_site_label_2
_geom_angle_atom_site_label_3
_geom_angle
C13 O2 C12 108.8(2)
C15 O4 C16 115.6(3)
C1 N1 H1 123.9
C8 N1 H1 123.9
C8 N1 C1 112.2(3)
C3 C2 C9 121.7(3)
C1 C2 C3 116.0(3)
C1 C2 C9 122.4(3)
C1 C6 C7 108.9(3)
C5 C6 C1 119.8(3)
C5 C6 C7 131.2(3)
C3 C4 I1 119.3(3)
C3 C4 C5 121.4(3)
C5 C4 I1 119.3(2)
C2 C3 H3 119.2
C4 C3 C2 121.6(3)
C4 C3 H3 119.2
C2 C1 N1 127.7(3)
C2 C1 C6 123.2(3)
C6 C1 N1 109.1(3)
C2 C9 H9A 109.2
C2 C9 H9B 109.2
H9A C9 H9B 107.9
C10 C9 C2 112.0(3)
C10 C9 H9A 109.2
C10 C9 H9B 109.2
C6 C5 C4 118.0(3)
C6 C5 H5 121.0
C4 C5 H5 121.0
O1 C8 N1 125.7(3)
O1 C8 C7 126.8(3)
N1 C8 C7 107.4(3)
C6 C7 C8 102.3(3)
C6 C7 C11 112.4(3)
C6 C7 C13 114.7(3)
C8 C7 C11 109.0(3)
C8 C7 C13 117.8(3)
C11 C7 C13 100.9(3)
C7 C11 H11A 110.9
C7 C11 H11B 110.9
H11A C11 H11B 108.9
C12 C11 C7 104.1(3)
C12 C11 H11A 110.9
C12 C11 H11B 110.9
O3 C15 O4 123.8(3)
O3 C15 C14 125.0(3)
O4 C15 C14 111.2(3)
O2 C12 C11 106.7(3)
O2 C12 H12A 110.4
O2 C12 H12B 110.4
C11 C12 H12A 110.4
C11 C12 H12B 110.4
H12A C12 H12B 108.6
O2 C13 C7 101.5(3)
O2 C13 C17 105.4(3)
O2 C13 C14 110.0(3)
C17 C13 C7 116.1(3)
C17 C13 C14 111.8(3)
C14 C13 C7 111.3(3)
C13 C17 H17A 108.6
C13 C17 H17B 108.6
C13 C17 C18 114.7(3)
H17A C17 H17B 107.6
C18 C17 H17A 108.6
C18 C17 H17B 108.6
C15 C14 C13 112.1(3)
C15 C14 H14A 109.2
C15 C14 H14B 109.2
C13 C14 H14A 109.2
C13 C14 H14B 109.2
H14A C14 H14B 107.9
C9 C10 H10A 109.5
C9 C10 H10B 109.5
C9 C10 H10C 109.5
H10A C10 H10B 109.5
H10A C10 H10C 109.5
H10B C10 H10C 109.5
C17 C18 H18A 109.5
C17 C18 H18B 109.5
C17 C18 H18C 109.5
H18A C18 H18B 109.5
H18A C18 H18C 109.5
H18B C18 H18C 109.5
O4 C16 H16A 109.5
O4 C16 H16B 109.5
O4 C16 H16C 109.5
H16A C16 H16B 109.5
H16A C16 H16C 109.5
H16B C16 H16C 109.5

loop_
_geom_bond_atom_site_label_1
_geom_bond_atom_site_label_2
_geom_bond_distance
I1 C4 2.104(3)
O2 C12 1.438(4)
O2 C13 1.438(4)
O3 C15 1.206(4)
O4 C15 1.334(4)
O4 C16 1.454(5)
O1 C8 1.210(5)
N1 H1 0.8800
N1 C1 1.406(4)
N1 C8 1.367(5)
C2 C3 1.396(5)
C2 C1 1.391(5)
C2 C9 1.509(5)
C6 C1 1.399(5)
C6 C5 1.386(5)
C6 C7 1.510(5)
C4 C3 1.392(5)
C4 C5 1.393(5)
C3 H3 0.9500
C9 H9A 0.9900
C9 H9B 0.9900
C9 C10 1.507(6)
C5 H5 0.9500
C8 C7 1.548(5)
C7 C11 1.551(5)
C7 C13 1.568(5)
C11 H11A 0.9900
C11 H11B 0.9900
C11 C12 1.530(5)
C15 C14 1.507(5)
C12 H12A 0.9900
C12 H12B 0.9900
C13 C17 1.528(5)
C13 C14 1.553(5)
C17 H17A 0.9900
C17 H17B 0.9900
C17 C18 1.531(5)
C14 H14A 0.9900
C14 H14B 0.9900
C10 H10A 0.9800
C10 H10B 0.9800
C10 H10C 0.9800
C18 H18A 0.9800
C18 H18B 0.9800
C18 H18C 0.9800
C16 H16A 0.9800
C16 H16B 0.9800
C16 H16C 0.9800
